data_7011480
loop_
_publ_author_name
'Eaborn, Colin'
'Hill, Michael S.'
'Hitchcock, Peter B.'
'Smith, J. David'

_publ_section_title
;
 Synthesis and structures of compounds of Groups 11 and 12 containing
 the ligand C(SiMe3)2(SiMe2C5H4N-2)
;
_journal_issue 12
_journal_name_full 'Journal of the Chemical Society, Dalton Transactions'
_journal_page_first 2467
_journal_paper_doi 10.1039/b200473a
_journal_year 2002
_chemical_compound_source 'synthesis as described'
_chemical_formula_moiety 'C14 H28 Cl1 Hg1 N1 Si3'
_chemical_formula_structural 'C14 H28 CL HG N SI3'
_chemical_formula_sum 'C14 H28 Cl Hg N Si3'
_chemical_formula_weight 530.68
_chemical_name_common '[HgCl{C(SiMe3)2(SiMe2C5H4N)}]'
_space_group_IT_number 14
_symmetry_cell_setting monoclinic
_symmetry_Int_Tables_number 14
_symmetry_space_group_name_Hall '-P 2yn'
_symmetry_space_group_name_H-M 'P 1 21/n 1'
_atom_sites_solution_hydrogens geom
_atom_sites_solution_primary direct
_atom_sites_solution_secondary difmap
_audit_conform_dict_location ftp://ftp.iucr.org/cifdics/cif_core.dic
_audit_conform_dict_name cif_core.dic
_audit_conform_dict_version 2.1
_audit_creation_date 2000-06-26T10:16:53-00:00
_audit_creation_method 'WinGX routine CIF_UPDATE'
_cell_angle_alpha 90
_cell_angle_beta 92.161(2)
_cell_angle_gamma 90
_cell_formula_units_Z 4
_cell_length_a 12.5563(3)
_cell_length_b 12.4249(3)
_cell_length_c 13.2254(3)
_cell_measurement_reflns_used 11230
_cell_measurement_temperature 173(2)
_cell_measurement_theta_max 27.878
_cell_measurement_theta_min 3.705
_cell_measurement_wavelength 0.71073
_cell_volume 2061.84(8)
_computing_cell_refinement 'HKL Scalepack (Otwinowski & Minor 1997)'
_computing_data_reduction 'HKL Denzo and Scalepack (Otwinowski & Minor 1997)'
_computing_molecular_graphics 'Ortep-3 for Windows (Farrugia, 1997)'
_computing_publication_material 'WinGX publication routines (Farrugia, 1999)'
_computing_structure_refinement 'SHELXL-97 (Sheldrick, 1997)'
_computing_structure_solution 'SHELXS-97 (Sheldrick, 1997)'
_diffrn_ambient_temperature 173(2)
_diffrn_measured_fraction_theta_full 0.993
_diffrn_measured_fraction_theta_max 0.993
_diffrn_measurement_device KappaCCD
_diffrn_measurement_method CCD
_diffrn_radiation_monochromator graphite
_diffrn_radiation_probe x-ray
_diffrn_radiation_type MoK\a
_diffrn_radiation_wavelength 0.71073
_diffrn_reflns_av_R_equivalents 0.0431
_diffrn_reflns_av_unetI/netI 0.0362
_diffrn_reflns_limit_h_max 16
_diffrn_reflns_limit_h_min -13
_diffrn_reflns_limit_k_max 15
_diffrn_reflns_limit_k_min -16
_diffrn_reflns_limit_l_max 17
_diffrn_reflns_limit_l_min -17
_diffrn_reflns_number 17731
_diffrn_reflns_theta_full 27.87
_diffrn_reflns_theta_max 27.87
_diffrn_reflns_theta_min 3.8
_exptl_absorpt_coefficient_mu 7.761
_exptl_absorpt_correction_T_max 0.498
_exptl_absorpt_correction_T_min 0.333
_exptl_absorpt_correction_type multi-scan
_exptl_absorpt_process_details
;
[c.f. r.h. blessing, acta cryst. (1995), a51, 33-38]
;
_exptl_crystal_colour colourless
_exptl_crystal_density_diffrn 1.71
_exptl_crystal_density_method 'not measured'
_exptl_crystal_description prism
_exptl_crystal_F_000 1032
_exptl_crystal_size_max 0.15
_exptl_crystal_size_mid 0.1
_exptl_crystal_size_min 0.1
_refine_diff_density_max 0.868
_refine_diff_density_min -1.444
_refine_diff_density_rms 0.113
_refine_ls_extinction_method none
_refine_ls_goodness_of_fit_ref 0.833
_refine_ls_hydrogen_treatment mixed
_refine_ls_matrix_type full
_refine_ls_number_parameters 181
_refine_ls_number_reflns 4880
_refine_ls_number_restraints 0
_refine_ls_restrained_S_all 0.833
_refine_ls_R_factor_all 0.0308
_refine_ls_R_factor_gt 0.0254
_refine_ls_shift/su_max 0.001
_refine_ls_shift/su_mean 0
_refine_ls_structure_factor_coef Fsqd
_refine_ls_weighting_details 'calc w=1/[\s^2^(Fo^2^)+(0.0391P)^2^+5.7126P] where P=(Fo^2^+2Fc^2^)/3'
_refine_ls_weighting_scheme calc
_refine_ls_wR_factor_gt 0.0642
_refine_ls_wR_factor_ref 0.0682
_reflns_number_gt 4353
_reflns_number_total 4880
_reflns_threshold_expression >2sigma(I)
_cod_data_source_file b200473a.txt
_cod_data_source_block ce-jds-6
_cod_original_sg_symbol_H-M P21/n
_cod_database_code 7011480

loop_
_symmetry_equiv_pos_as_xyz
'x, y, z'
'-x+1/2, y+1/2, -z+1/2'
'-x, -y, -z'
'x-1/2, -y-1/2, z-1/2'

loop_
_atom_site_label
_atom_site_type_symbol
_atom_site_fract_x
_atom_site_fract_y
_atom_site_fract_z
_atom_site_U_iso_or_equiv
_atom_site_adp_type
_atom_site_occupancy
_atom_site_symmetry_multiplicity
_atom_site_calc_flag
_atom_site_refinement_flags
_atom_site_disorder_assembly
_atom_site_disorder_group
Hg Hg 0.912309(10) 0.130374(10) 0.133140(9) 0.02932(6) Uani 1 1 d . . .
Cl Cl 0.84535(9) 0.03251(8) -0.00707(7) 0.0430(2) Uani 1 1 d . . .
Si1 Si 0.88769(7) 0.22621(9) 0.35310(7) 0.0293(2) Uani 1 1 d . . .
Si2 Si 1.11833(8) 0.16491(9) 0.28546(8) 0.0300(2) Uani 1 1 d . . .
Si3 Si 0.99304(9) 0.36419(8) 0.18669(9) 0.0353(2) Uani 1 1 d . . .
N N 0.7292(2) 0.1793(3) 0.2084(2) 0.0326(7) Uani 1 1 d . . .
C1 C 0.9852(3) 0.2272(3) 0.2485(2) 0.0248(7) Uani 1 1 d . . .
C2 C 0.9055(4) 0.3421(4) 0.4435(3) 0.0506(11) Uani 1 1 d . . .
H2A H 0.8526 0.3372 0.4958 0.076 Uiso 1 1 calc R . .
H2B H 0.896 0.41 0.4065 0.076 Uiso 1 1 calc R . .
H2C H 0.9773 0.3397 0.4751 0.076 Uiso 1 1 calc R . .
C3 C 0.8875(3) 0.0987(4) 0.4288(3) 0.0479(11) Uani 1 1 d . . .
H3A H 0.8349 0.1043 0.4814 0.072 Uiso 1 1 calc R . .
H3B H 0.9584 0.0871 0.4605 0.072 Uiso 1 1 calc R . .
H3C H 0.8693 0.038 0.3841 0.072 Uiso 1 1 calc R . .
C4 C 0.7462(3) 0.2338(3) 0.2957(3) 0.0302(7) Uani 1 1 d . . .
C5 C 0.6641(3) 0.2868(4) 0.3415(3) 0.0382(9) Uani 1 1 d . . .
H5 H 0.6771 0.3244 0.4033 0.046 Uiso 1 1 calc R . .
C6 C 0.5616(3) 0.2846(4) 0.2959(4) 0.0465(10) Uani 1 1 d . . .
H6 H 0.5043 0.3206 0.3266 0.056 Uiso 1 1 calc R . .
C7 C 0.5449(3) 0.2304(4) 0.2073(4) 0.0475(11) Uani 1 1 d . . .
H7 H 0.4763 0.2287 0.1745 0.057 Uiso 1 1 calc R . .
C8 C 0.6305(3) 0.1777(4) 0.1657(3) 0.0422(10) Uani 1 1 d . . .
H8 H 0.6187 0.139 0.1044 0.051 Uiso 1 1 calc R . .
C9 C 1.1110(3) 0.0149(3) 0.2907(3) 0.0372(8) Uani 1 1 d . . .
H9A H 1.0559 -0.0067 0.3372 0.056 Uiso 1 1 calc R . .
H9B H 1.18 -0.014 0.3146 0.056 Uiso 1 1 calc R . .
H9C H 1.0931 -0.0134 0.223 0.056 Uiso 1 1 calc R . .
C10 C 1.2239(3) 0.1981(4) 0.1939(4) 0.0489(11) Uani 1 1 d . . .
H10A H 1.231 0.2765 0.1886 0.073 Uiso 1 1 calc R . .
H10B H 1.2038 0.1683 0.1272 0.073 Uiso 1 1 calc R . .
H10C H 1.292 0.167 0.2178 0.073 Uiso 1 1 calc R . .
C11 C 1.1698(3) 0.2120(4) 0.4132(4) 0.0501(11) Uani 1 1 d . . .
H11A H 1.1747 0.2907 0.4135 0.075 Uiso 1 1 calc R . .
H11B H 1.2405 0.1811 0.4278 0.075 Uiso 1 1 calc R . .
H11C H 1.1209 0.1886 0.465 0.075 Uiso 1 1 calc R . .
C12 C 0.8594(3) 0.4303(3) 0.1696(3) 0.0401(9) Uani 1 1 d . . .
H12A H 0.8107 0.3823 0.1315 0.06 Uiso 1 1 calc R . .
H12B H 0.8669 0.4979 0.1323 0.06 Uiso 1 1 calc R . .
H12C H 0.8307 0.4453 0.236 0.06 Uiso 1 1 calc R . .
C13 C 1.0823(4) 0.4580(4) 0.2613(5) 0.0580(13) Uani 1 1 d . . .
H13A H 1.1528 0.425 0.2717 0.087 Uiso 1 1 calc R . .
H13B H 1.0517 0.4723 0.327 0.087 Uiso 1 1 calc R . .
H13C H 1.0892 0.5258 0.2241 0.087 Uiso 1 1 calc R . .
C14 C 1.0441(5) 0.3543(4) 0.0548(4) 0.0642(16) Uani 1 1 d . . .
H14A H 0.9986 0.3052 0.0145 0.096 Uiso 1 1 calc R . .
H14B H 1.1173 0.3268 0.0581 0.096 Uiso 1 1 calc R . .
H14C H 1.043 0.4257 0.0234 0.096 Uiso 1 1 calc R . .

loop_
_atom_site_aniso_label
_atom_site_aniso_U_11
_atom_site_aniso_U_22
_atom_site_aniso_U_33
_atom_site_aniso_U_23
_atom_site_aniso_U_13
_atom_site_aniso_U_12
Hg 0.03487(9) 0.03013(9) 0.02276(8) 0.00008(5) -0.00137(6) 0.00078(5)
Cl 0.0544(6) 0.0453(5) 0.0285(4) -0.0118(4) -0.0096(4) 0.0027(4)
Si1 0.0230(4) 0.0434(6) 0.0217(4) 0.0012(4) 0.0012(3) 0.0024(4)
Si2 0.0240(4) 0.0318(5) 0.0342(5) -0.0039(4) 0.0026(4) 0.0014(4)
Si3 0.0350(5) 0.0263(5) 0.0455(6) 0.0036(4) 0.0138(5) 0.0013(4)
N 0.0298(15) 0.0357(17) 0.0322(16) 0.0059(13) -0.0036(12) -0.0042(13)
C1 0.0237(15) 0.0281(17) 0.0227(15) -0.0027(13) 0.0024(12) -0.0015(13)
C2 0.036(2) 0.078(3) 0.037(2) -0.018(2) -0.0017(17) 0.006(2)
C3 0.036(2) 0.071(3) 0.037(2) 0.023(2) 0.0083(17) 0.007(2)
C4 0.0260(16) 0.0371(19) 0.0277(17) 0.0089(15) 0.0023(13) -0.0007(14)
C5 0.0303(18) 0.051(2) 0.034(2) 0.0043(17) 0.0072(15) 0.0046(17)
C6 0.0280(19) 0.059(3) 0.053(3) 0.015(2) 0.0079(17) 0.0086(18)
C7 0.0273(19) 0.062(3) 0.052(3) 0.023(2) -0.0063(17) -0.0023(18)
C8 0.035(2) 0.046(2) 0.044(2) 0.0118(19) -0.0110(17) -0.0084(18)
C9 0.044(2) 0.0318(19) 0.036(2) 0.0034(16) 0.0031(16) 0.0059(16)
C10 0.033(2) 0.042(2) 0.073(3) 0.005(2) 0.019(2) 0.0061(18)
C11 0.035(2) 0.061(3) 0.053(3) -0.020(2) -0.0145(19) 0.0067(19)
C12 0.041(2) 0.036(2) 0.044(2) 0.0070(17) 0.0074(17) 0.0068(17)
C13 0.038(2) 0.036(2) 0.100(4) -0.005(2) 0.009(2) -0.0059(18)
C14 0.078(4) 0.053(3) 0.065(3) 0.026(2) 0.044(3) 0.022(3)

loop_
_atom_type_symbol
_atom_type_description
_atom_type_scat_dispersion_real
_atom_type_scat_dispersion_imag
_atom_type_scat_source
C C 0.0033 0.0016 'International Tables Vol C Tables 4.2.6.8 and 6.1.1.4'
H H 0 0 'International Tables Vol C Tables 4.2.6.8 and 6.1.1.4'
Cl Cl 0.1484 0.1585 'International Tables Vol C Tables 4.2.6.8 and 6.1.1.4'
Hg Hg -2.3894 9.2266 'International Tables Vol C Tables 4.2.6.8 and 6.1.1.4'
N N 0.0061 0.0033 'International Tables Vol C Tables 4.2.6.8 and 6.1.1.4'
Si Si 0.0817 0.0704 'International Tables Vol C Tables 4.2.6.8 and 6.1.1.4'

loop_
_geom_angle_atom_site_label_1
_geom_angle_atom_site_label_2
_geom_angle_atom_site_label_3
_geom_angle
_geom_angle_site_symmetry_1
_geom_angle_site_symmetry_3
_geom_angle_publ_flag
C1 Hg Cl 173.43(9) . . ?
C1 Hg N 87.46(11) . . ?
Cl Hg N 97.33(7) . . ?
C1 Hg Si3 35.83(9) . . ?
Cl Hg Si3 139.33(4) . . ?
N Hg Si3 88.86(7) . . ?
C1 Hg Si1 35.08(9) . . ?
Cl Hg Si1 151.12(3) . . ?
N Hg Si1 56.27(7) . . ?
Si3 Hg Si1 59.24(3) . . ?
C3 Si1 C2 108.1(2) . . ?
C3 Si1 C1 114.33(18) . . ?
C2 Si1 C1 113.40(19) . . ?
C3 Si1 C4 103.57(18) . . ?
C2 Si1 C4 107.57(19) . . ?
C1 Si1 C4 109.24(15) . . ?
C3 Si1 Hg 100.06(16) . . ?
C2 Si1 Hg 149.11(17) . . ?
C1 Si1 Hg 40.45(10) . . ?
C4 Si1 Hg 77.01(12) . . ?
C9 Si2 C10 106.3(2) . . ?
C9 Si2 C11 107.0(2) . . ?
C10 Si2 C11 106.6(2) . . ?
C9 Si2 C1 111.95(17) . . ?
C10 Si2 C1 112.51(18) . . ?
C11 Si2 C1 112.05(17) . . ?
C13 Si3 C12 107.8(2) . . ?
C13 Si3 C14 108.1(3) . . ?
C12 Si3 C14 104.6(2) . . ?
C13 Si3 C1 111.8(2) . . ?
C12 Si3 C1 112.66(17) . . ?
C14 Si3 C1 111.50(19) . . ?
C13 Si3 Hg 150.96(17) . . ?
C12 Si3 Hg 95.63(14) . . ?
C14 Si3 Hg 81.35(19) . . ?
C1 Si3 Hg 41.06(10) . . ?
C8 N C4 118.8(3) . . ?
C8 N Hg 130.4(3) . . ?
C4 N Hg 109.3(2) . . ?
Si1 C1 Si2 113.66(17) . . ?
Si1 C1 Si3 111.70(17) . . ?
Si2 C1 Si3 114.84(17) . . ?
Si1 C1 Hg 104.47(15) . . ?
Si2 C1 Hg 107.85(16) . . ?
Si3 C1 Hg 103.11(15) . . ?
N C4 C5 121.2(3) . . ?
N C4 Si1 115.5(3) . . ?
C5 C4 Si1 123.3(3) . . ?
C4 C5 C6 119.4(4) . . ?
C7 C6 C5 119.2(4) . . ?
C6 C7 C8 118.6(4) . . ?
N C8 C7 122.8(4) . . ?

loop_
_geom_bond_atom_site_label_1
_geom_bond_atom_site_label_2
_geom_bond_distance
_geom_bond_site_symmetry_2
_geom_bond_publ_flag
Hg C1 2.124(3) . ?
Hg Cl 2.3466(9) . ?
Hg N 2.611(3) . ?
Hg Si3 3.1487(10) . ?
Hg Si1 3.1692(10) . ?
Si1 C3 1.874(5) . ?
Si1 C2 1.880(5) . ?
Si1 C1 1.881(3) . ?
Si1 C4 1.907(4) . ?
Si2 C9 1.868(4) . ?
Si2 C10 1.875(4) . ?
Si2 C11 1.880(4) . ?
Si2 C1 1.890(3) . ?
Si3 C13 1.872(5) . ?
Si3 C12 1.874(4) . ?
Si3 C14 1.884(5) . ?
Si3 C1 1.892(4) . ?
N C8 1.342(5) . ?
N C4 1.349(5) . ?
C4 C5 1.381(5) . ?
C5 C6 1.401(6) . ?
C6 C7 1.361(7) . ?
C7 C8 1.390(7) . ?
